data_1568421
loop_
_publ_author_name
'Chen, Pengquan'
'Lv, Mei-Jun'
'Cheng, Jun Kee'
'Xiang, Shao-Hua'
'Ren, Xiang-Zhong'
'Zhang, Junmin'
'Tan, Bin'

_publ_section_title
;
 Enantioselective construction of triaryl-substituted all-carbon
 quaternary stereocenters via organocatalytic arylation of oxindoles with
 azonaphthalenes
;
_journal_issue 9
_journal_name_full 'Chemical Science'
_journal_page_first 2330
_journal_page_last 2335
_journal_paper_doi 10.1039/D2SC07103G
_journal_volume 14
_journal_year 2023
_chemical_absolute_configuration ad
_chemical_formula_moiety 'C31 H26 Cl3 N3 O5'
_chemical_formula_sum 'C31 H26 Cl3 N3 O5'
_chemical_formula_weight 626.90
_space_group_crystal_system orthorhombic
_space_group_IT_number 19
_space_group_name_Hall 'P 2ac 2ab'
_space_group_name_H-M_alt 'P 21 21 21'
_atom_sites_solution_hydrogens mixed
_atom_sites_solution_primary iterative
_audit_creation_date 2022-11-09
_audit_creation_method
;
Olex2 1.3
(compiled 2020.11.12 svn.r5f609507 for OlexSys, GUI svn.r6408)
;
_audit_update_record
;
2022-12-13 deposited with the CCDC.	2023-02-06 downloaded from the CCDC.
;
_cell_angle_alpha 90
_cell_angle_beta 90
_cell_angle_gamma 90
_cell_formula_units_Z 4
_cell_length_a 9.9368(2)
_cell_length_b 17.0962(3)
_cell_length_c 17.1478(3)
_cell_measurement_reflns_used 9423
_cell_measurement_temperature 100.0(2)
_cell_measurement_theta_max 68.21
_cell_measurement_theta_min 3.65
_cell_volume 2913.09(9)
_computing_cell_refinement 'SAINT V8.40A (Bruker, 2019)'
_computing_data_collection 'Apex3 (Bruker 2018)'
_computing_data_reduction 'SAINT V8.40A (Bruker, 2019)'
_computing_molecular_graphics 'Olex2 1.3 (Dolomanov et al., 2009)'
_computing_publication_material 'Olex2 1.3 (Dolomanov et al., 2009)'
_computing_structure_refinement 'XL  (Sheldrick, 2008)'
_computing_structure_solution 'olex2.solve 1.3 (Bourhis et al., 2015)'
_diffrn_ambient_temperature 100.0(2)
_diffrn_detector 'Bruker PHOTON 100 area detector'
_diffrn_detector_area_resol_mean 7.9
_diffrn_detector_type 'CMOS area detector'
_diffrn_measured_fraction_theta_full 1.000
_diffrn_measured_fraction_theta_max 1.000
_diffrn_measurement_device 'three-circle diffractometer'
_diffrn_measurement_device_type 'Bruker D8 venture microsource'
_diffrn_measurement_method '\w and \f scans'
_diffrn_radiation_monochromator 'mirror optics'
_diffrn_radiation_probe x-ray
_diffrn_radiation_type CuK\a
_diffrn_radiation_wavelength 1.54178
_diffrn_reflns_av_R_equivalents 0.0324
_diffrn_reflns_av_unetI/netI 0.0206
_diffrn_reflns_Laue_measured_fraction_full 1.000
_diffrn_reflns_Laue_measured_fraction_max 1.000
_diffrn_reflns_limit_h_max 11
_diffrn_reflns_limit_h_min -11
_diffrn_reflns_limit_k_max 20
_diffrn_reflns_limit_k_min -20
_diffrn_reflns_limit_l_max 20
_diffrn_reflns_limit_l_min -20
_diffrn_reflns_number 45400
_diffrn_reflns_point_group_measured_fraction_full 0.999
_diffrn_reflns_point_group_measured_fraction_max 0.999
_diffrn_reflns_theta_full 67.679
_diffrn_reflns_theta_max 68.207
_diffrn_reflns_theta_min 3.651
_diffrn_source 'microfocus sealed X-ray tube'
_diffrn_source_current 1.11
_diffrn_source_power 0.0555
_diffrn_source_type 'Incoatec I\ms'
_diffrn_source_voltage 50.0
_diffrn_standards_number 0
_exptl_absorpt_coefficient_mu 3.235
_exptl_absorpt_correction_T_max 0.7531
_exptl_absorpt_correction_T_min 0.5671
_exptl_absorpt_correction_type multi-scan
_exptl_absorpt_process_details SADABS
_exptl_crystal_colour colourless
_exptl_crystal_colour_primary colourless
_exptl_crystal_density_diffrn 1.429
_exptl_crystal_description block
_exptl_crystal_F_000 1296
_exptl_crystal_size_max 0.2
_exptl_crystal_size_mid 0.15
_exptl_crystal_size_min 0.1
_refine_diff_density_max 0.181
_refine_diff_density_min -0.175
_refine_diff_density_rms 0.031
_refine_ls_abs_structure_details
;
 Flack x determined using 2262 quotients [(I+)-(I-)]/[(I+)+(I-)]
 (Parsons, Flack and Wagner, Acta Cryst. B69 (2013) 249-259).
;
_refine_ls_abs_structure_Flack 0.019(2)
_refine_ls_extinction_coef 0.00229(11)
_refine_ls_extinction_expression Fc^*^=kFc[1+0.001xFc^2^\l^3^/sin(2\q)]^-1/4^
_refine_ls_extinction_method 'SHELXL-2018/3 (Sheldrick 2018)'
_refine_ls_goodness_of_fit_ref 1.056
_refine_ls_hydrogen_treatment mixed
_refine_ls_matrix_type full
_refine_ls_number_parameters 388
_refine_ls_number_reflns 5328
_refine_ls_number_restraints 0
_refine_ls_restrained_S_all 1.056
_refine_ls_R_factor_all 0.0187
_refine_ls_R_factor_gt 0.0184
_refine_ls_shift/su_max 0.001
_refine_ls_shift/su_mean 0.000
_refine_ls_structure_factor_coef Fsqd
_refine_ls_weighting_details 'w=1/[\s^2^(Fo^2^)+(0.0185P)^2^+0.7504P] where P=(Fo^2^+2Fc^2^)/3'
_refine_ls_weighting_scheme calc
_refine_ls_wR_factor_gt 0.0464
_refine_ls_wR_factor_ref 0.0465
_reflns_Friedel_coverage 0.769
_reflns_Friedel_fraction_full 0.999
_reflns_Friedel_fraction_max 0.998
_reflns_number_gt 5277
_reflns_number_total 5328
_reflns_threshold_expression 'I > 2\s(I)'
_cod_data_source_file d2sc07103g2.cif
_cod_data_source_block 111
_cod_depositor_comments 'Adding full bibliography for 1568421.cif.'
_cod_database_code 1568421
_shelx_shelxl_version_number 2018/3
_shelx_space_group_comment
;
The symmetry employed for this shelxl refinement is uniquely defined
by the following loop, which should always be used as a source of
symmetry information in preference to the above space-group names.
They are only intended as comments.
;
_shelx_estimated_absorpt_t_max 0.738
_shelx_estimated_absorpt_t_min 0.564
_olex2_refinement_description
;
1. Fixed Uiso
 At 1.2 times of:
  All C(H) groups, All N(H) groups
 At 1.5 times of:
  All C(H,H,H) groups
2.a Aromatic/amide H refined with riding coordinates:
 N3(H3), C12(H12), C14(H14), C15(H15), C17(H17), C19(H19), C21(H21), C23(H23),
 C24(H24), C26(H26), C27(H27), C28(H28), C29(H29)
2.b Idealised Me refined as rotating group:
 C1(H1A,H1B,H1C), C9(H9A,H9B,H9C), C10(H10A,H10B,H10C), C11(H11A,H11B,H11C)
;
_olex2_submission_special_instructions 'No special instructions were received'

loop_
_space_group_symop_operation_xyz
'x, y, z'
'x+1/2, -y+1/2, -z'
'-x, y+1/2, -z+1/2'
'-x+1/2, -y, z+1/2'

loop_
_atom_site_label
_atom_site_type_symbol
_atom_site_fract_x
_atom_site_fract_y
_atom_site_fract_z
_atom_site_U_iso_or_equiv
_atom_site_adp_type
_atom_site_occupancy
_atom_site_site_symmetry_order
_atom_site_calc_flag
_atom_site_refinement_flags_posn
_atom_site_refinement_flags_adp
_atom_site_refinement_flags_occupancy
_atom_site_disorder_assembly
_atom_site_disorder_group
Cl1 Cl 0.79144(4) 0.53644(3) 0.54865(3) 0.02115(11) Uani 1 1 d . . . . .
Cl2 Cl 0.43826(5) 0.94383(2) 0.71204(3) 0.01783(11) Uani 1 1 d . . . . .
Cl3 Cl -0.00785(5) 0.80695(3) 0.82526(3) 0.02421(12) Uani 1 1 d . . . . .
O1 O 0.51500(13) 0.77303(7) 0.91920(7) 0.0163(3) Uani 1 1 d . . . . .
O2 O 0.02890(14) 0.41689(8) 0.83550(8) 0.0202(3) Uani 1 1 d . . . . .
O3 O 0.03951(13) 0.54813(7) 0.81706(8) 0.0187(3) Uani 1 1 d . . . . .
O4 O 0.35619(12) 0.56995(7) 0.83171(7) 0.0143(3) Uani 1 1 d . . . . .
O5 O 0.68569(13) 0.79720(7) 0.83246(8) 0.0195(3) Uani 1 1 d . . . . .
N1 N 0.56346(16) 0.68380(8) 0.83201(9) 0.0133(3) Uani 1 1 d . . . . .
N2 N 0.25110(15) 0.52456(8) 0.72129(9) 0.0135(3) Uani 1 1 d . . . . .
N3 N 0.18173(15) 0.46389(9) 0.75515(9) 0.0161(3) Uani 1 1 d . . . . .
H3 H 0.202815 0.414884 0.745289 0.019 Uiso 1 1 calc R U . . .
C1 C 0.6689(2) 0.83266(13) 1.01278(12) 0.0245(4) Uani 1 1 d . . . . .
H1A H 0.667658 0.783076 1.041450 0.037 Uiso 1 1 calc R U . . .
H1B H 0.680123 0.876048 1.049558 0.037 Uiso 1 1 calc R U . . .
H1C H 0.743836 0.832524 0.975642 0.037 Uiso 1 1 calc R U . . .
C2 C 0.53732(19) 0.84246(10) 0.96897(11) 0.0158(4) Uani 1 1 d . . . . .
C3 C 0.59738(18) 0.75594(10) 0.85937(11) 0.0136(4) Uani 1 1 d . . . . .
C4 C 0.61696(18) 0.65201(10) 0.76228(10) 0.0118(4) Uani 1 1 d . . . . .
C5 C 0.53239(17) 0.63151(9) 0.69981(10) 0.0104(3) Uani 1 1 d . . . . .
C6 C 0.37788(18) 0.63971(10) 0.70458(10) 0.0110(3) Uani 1 1 d . . . . .
C7 C 0.32951(17) 0.57543(10) 0.76284(10) 0.0115(3) Uani 1 1 d . . . . .
C8 C 0.07819(18) 0.48251(10) 0.80498(11) 0.0145(4) Uani 1 1 d . . . . .
C9 C -0.0728(2) 0.42772(13) 0.89448(12) 0.0255(5) Uani 1 1 d . . . . .
H9A H -0.145981 0.459788 0.873397 0.038 Uiso 1 1 calc R U . . .
H9B H -0.033161 0.454064 0.939752 0.038 Uiso 1 1 calc R U . . .
H9C H -0.108301 0.376685 0.910387 0.038 Uiso 1 1 calc R U . . .
C10 C 0.5335(2) 0.91673(10) 0.92076(12) 0.0197(4) Uani 1 1 d . . . . .
H10A H 0.605738 0.915371 0.881849 0.030 Uiso 1 1 calc R U . . .
H10B H 0.546055 0.962083 0.954956 0.030 Uiso 1 1 calc R U . . .
H10C H 0.446399 0.920768 0.894309 0.030 Uiso 1 1 calc R U . . .
C11 C 0.4162(2) 0.83978(11) 1.02340(11) 0.0206(4) Uani 1 1 d . . . . .
H11A H 0.333460 0.845977 0.992962 0.031 Uiso 1 1 calc R U . . .
H11B H 0.422986 0.882230 1.061606 0.031 Uiso 1 1 calc R U . . .
H11C H 0.414408 0.789403 1.050651 0.031 Uiso 1 1 calc R U . . .
C12 C 0.58914(18) 0.59673(10) 0.63417(11) 0.0122(4) Uani 1 1 d . . . . .
H12 H 0.533542 0.582588 0.591364 0.015 Uiso 1 1 calc R U . . .
C13 C 0.72646(19) 0.58264(10) 0.63101(11) 0.0140(4) Uani 1 1 d . . . . .
C14 C 0.81067(18) 0.60333(10) 0.69164(11) 0.0150(4) Uani 1 1 d . . . . .
H14 H 0.904750 0.593923 0.688578 0.018 Uiso 1 1 calc R U . . .
C15 C 0.75478(18) 0.63815(10) 0.75710(11) 0.0137(4) Uani 1 1 d . . . . .
H15 H 0.811564 0.652826 0.799196 0.016 Uiso 1 1 calc R U . . .
C16 C 0.32782(18) 0.72033(10) 0.73130(10) 0.0112(3) Uani 1 1 d . . . . .
C17 C 0.40178(17) 0.78769(10) 0.71647(10) 0.0121(3) Uani 1 1 d . . . . .
H17 H 0.488459 0.784266 0.693342 0.014 Uiso 1 1 calc R U . . .
C18 C 0.34809(19) 0.85962(10) 0.73566(10) 0.0134(4) Uani 1 1 d . . . . .
C19 C 0.22377(19) 0.86760(10) 0.77085(11) 0.0149(4) Uani 1 1 d . . . . .
H19 H 0.189242 0.917490 0.784819 0.018 Uiso 1 1 calc R U . . .
C20 C 0.15173(18) 0.79977(11) 0.78485(11) 0.0151(4) Uani 1 1 d . . . . .
C21 C 0.20088(18) 0.72644(10) 0.76571(10) 0.0133(4) Uani 1 1 d . . . . .
H21 H 0.148945 0.680909 0.775857 0.016 Uiso 1 1 calc R U . . .
C22 C 0.22824(18) 0.55041(10) 0.64418(10) 0.0132(3) Uani 1 1 d . . . . .
C23 C 0.14527(19) 0.51396(11) 0.58928(11) 0.0168(4) Uani 1 1 d . . . . .
H23 H 0.095540 0.468164 0.601685 0.020 Uiso 1 1 calc R U . . .
C24 C 0.13904(18) 0.54735(12) 0.51679(11) 0.0181(4) Uani 1 1 d . . . . .
H24 H 0.083811 0.524102 0.477962 0.022 Uiso 1 1 calc R U . . .
C25 C 0.21299(19) 0.61574(11) 0.49831(11) 0.0160(4) Uani 1 1 d . . . . .
C26 C 0.2039(2) 0.64950(11) 0.42278(11) 0.0201(4) Uani 1 1 d . . . . .
H26 H 0.146025 0.626605 0.385073 0.024 Uiso 1 1 calc R U . . .
C27 C 0.2770(2) 0.71430(12) 0.40348(11) 0.0232(4) Uani 1 1 d . . . . .
H27 H 0.268785 0.736579 0.352954 0.028 Uiso 1 1 calc R U . . .
C28 C 0.3647(2) 0.74809(11) 0.45860(12) 0.0217(4) Uani 1 1 d . . . . .
H28 H 0.416832 0.792460 0.444466 0.026 Uiso 1 1 calc R U . . .
C29 C 0.37580(19) 0.71781(11) 0.53232(11) 0.0165(4) Uani 1 1 d . . . . .
H29 H 0.435471 0.741454 0.568618 0.020 Uiso 1 1 calc R U . . .
C30 C 0.29896(18) 0.65132(10) 0.55518(11) 0.0131(4) Uani 1 1 d . . . . .
C31 C 0.30359(18) 0.61612(10) 0.62997(10) 0.0117(4) Uani 1 1 d . . . . .
H1 H 0.493(3) 0.6622(14) 0.8495(14) 0.021(6) Uiso 1 1 d . . . . .

loop_
_atom_site_aniso_label
_atom_site_aniso_U_11
_atom_site_aniso_U_22
_atom_site_aniso_U_33
_atom_site_aniso_U_23
_atom_site_aniso_U_13
_atom_site_aniso_U_12
Cl1 0.0138(2) 0.0297(2) 0.0199(2) -0.01053(19) 0.00258(17) 0.00315(18)
Cl2 0.0193(2) 0.00914(18) 0.0250(2) -0.00037(16) 0.00293(18) -0.00317(16)
Cl3 0.0190(2) 0.0174(2) 0.0362(3) 0.00837(19) 0.0151(2) 0.00716(18)
O1 0.0193(7) 0.0135(6) 0.0160(6) -0.0058(5) 0.0049(5) -0.0029(5)
O2 0.0201(7) 0.0199(6) 0.0207(7) 0.0041(5) 0.0046(6) -0.0053(5)
O3 0.0175(6) 0.0183(6) 0.0204(7) -0.0009(5) 0.0010(5) 0.0020(6)
O4 0.0155(6) 0.0124(6) 0.0148(6) 0.0008(5) 0.0010(5) 0.0009(5)
O5 0.0164(7) 0.0180(6) 0.0242(7) -0.0064(6) 0.0044(6) -0.0042(5)
N1 0.0139(7) 0.0128(7) 0.0130(7) -0.0023(6) 0.0012(6) -0.0022(6)
N2 0.0143(7) 0.0102(7) 0.0160(8) 0.0005(6) 0.0022(6) -0.0033(6)
N3 0.0175(8) 0.0088(7) 0.0221(8) 0.0005(6) 0.0053(6) -0.0032(6)
C1 0.0276(11) 0.0242(10) 0.0218(10) -0.0066(8) -0.0058(9) 0.0030(9)
C2 0.0193(9) 0.0131(8) 0.0151(9) -0.0059(7) -0.0001(7) -0.0004(7)
C3 0.0126(9) 0.0138(8) 0.0143(9) -0.0026(7) -0.0034(7) 0.0020(7)
C4 0.0152(9) 0.0082(8) 0.0119(9) -0.0001(6) -0.0004(7) 0.0000(7)
C5 0.0108(9) 0.0055(7) 0.0147(9) 0.0016(6) 0.0002(6) 0.0004(6)
C6 0.0114(9) 0.0094(8) 0.0123(9) -0.0006(7) 0.0003(7) 0.0000(6)
C7 0.0089(8) 0.0090(8) 0.0165(9) -0.0014(6) 0.0011(7) 0.0029(6)
C8 0.0128(9) 0.0169(9) 0.0137(9) 0.0006(7) -0.0044(7) -0.0032(7)
C9 0.0237(10) 0.0345(11) 0.0182(10) 0.0015(8) 0.0056(8) -0.0082(9)
C10 0.0253(11) 0.0143(9) 0.0195(10) -0.0024(7) 0.0023(8) -0.0009(8)
C11 0.0285(11) 0.0163(9) 0.0169(10) -0.0026(7) 0.0057(8) 0.0004(8)
C12 0.0140(9) 0.0090(8) 0.0137(9) 0.0003(7) -0.0009(7) -0.0010(7)
C13 0.0158(9) 0.0123(8) 0.0137(9) -0.0017(7) 0.0031(7) 0.0019(7)
C14 0.0100(9) 0.0144(8) 0.0206(9) 0.0006(7) -0.0012(7) 0.0010(7)
C15 0.0138(9) 0.0127(8) 0.0147(9) -0.0010(7) -0.0041(7) -0.0007(7)
C16 0.0117(8) 0.0112(8) 0.0108(8) -0.0009(6) -0.0021(7) 0.0013(7)
C17 0.0110(8) 0.0124(8) 0.0128(8) -0.0002(7) -0.0007(7) 0.0008(7)
C18 0.0153(9) 0.0109(8) 0.0140(9) 0.0012(7) -0.0015(7) -0.0024(7)
C19 0.0181(9) 0.0096(8) 0.0170(9) 0.0003(7) 0.0001(7) 0.0042(7)
C20 0.0136(8) 0.0162(9) 0.0155(9) 0.0025(7) 0.0042(7) 0.0029(7)
C21 0.0127(8) 0.0108(8) 0.0164(9) 0.0020(7) 0.0009(7) -0.0009(7)
C22 0.0112(8) 0.0129(8) 0.0155(9) -0.0015(7) 0.0015(7) 0.0018(7)
C23 0.0123(9) 0.0167(9) 0.0213(10) -0.0046(7) 0.0006(7) -0.0026(7)
C24 0.0119(9) 0.0223(10) 0.0202(10) -0.0067(8) -0.0025(7) -0.0009(8)
C25 0.0118(9) 0.0181(9) 0.0182(9) -0.0034(7) -0.0008(7) 0.0050(8)
C26 0.0191(10) 0.0239(10) 0.0172(9) -0.0025(8) -0.0065(8) 0.0057(8)
C27 0.0308(11) 0.0233(10) 0.0155(9) 0.0038(8) -0.0041(9) 0.0071(9)
C28 0.0278(11) 0.0164(9) 0.0210(10) 0.0032(8) -0.0006(9) 0.0001(8)
C29 0.0186(9) 0.0133(8) 0.0176(10) 0.0002(7) -0.0023(7) 0.0008(7)
C30 0.0116(8) 0.0123(8) 0.0156(9) -0.0016(7) -0.0006(7) 0.0043(7)
C31 0.0089(8) 0.0111(8) 0.0151(9) -0.0036(7) 0.0000(7) 0.0020(7)

loop_
_atom_type_symbol
_atom_type_description
_atom_type_scat_dispersion_real
_atom_type_scat_dispersion_imag
_atom_type_scat_source
C C 0.0181 0.0091 'International Tables Vol C Tables 4.2.6.8 and 6.1.1.4'
H H 0.0000 0.0000 'International Tables Vol C Tables 4.2.6.8 and 6.1.1.4'
Cl Cl 0.3639 0.7018 'International Tables Vol C Tables 4.2.6.8 and 6.1.1.4'
N N 0.0311 0.0180 'International Tables Vol C Tables 4.2.6.8 and 6.1.1.4'
O O 0.0492 0.0322 'International Tables Vol C Tables 4.2.6.8 and 6.1.1.4'

loop_
_geom_angle_atom_site_label_1
_geom_angle_atom_site_label_2
_geom_angle_atom_site_label_3
_geom_angle
_geom_angle_site_symmetry_1
_geom_angle_site_symmetry_3
_geom_angle_publ_flag
C3 O1 C2 121.56(14) . . ?
C8 O2 C9 115.17(15) . . ?
C3 N1 C4 123.04(16) . . ?
C3 N1 H1 118.5(16) . . ?
C4 N1 H1 116.2(16) . . ?
N3 N2 C22 123.43(15) . . ?
C7 N2 N3 123.07(15) . . ?
C7 N2 C22 112.35(14) . . ?
N2 N3 H3 121.2 . . ?
N2 N3 C8 117.60(14) . . ?
C8 N3 H3 121.2 . . ?
H1A C1 H1B 109.5 . . ?
H1A C1 H1C 109.5 . . ?
H1B C1 H1C 109.5 . . ?
C2 C1 H1A 109.5 . . ?
C2 C1 H1B 109.5 . . ?
C2 C1 H1C 109.5 . . ?
O1 C2 C1 109.05(15) . . ?
O1 C2 C10 110.74(15) . . ?
O1 C2 C11 102.18(14) . . ?
C1 C2 C11 111.95(16) . . ?
C10 C2 C1 112.58(16) . . ?
C10 C2 C11 109.87(16) . . ?
O1 C3 N1 107.99(15) . . ?
O5 C3 O1 127.05(16) . . ?
O5 C3 N1 124.94(17) . . ?
C5 C4 N1 120.95(16) . . ?
C15 C4 N1 119.22(17) . . ?
C15 C4 C5 119.78(17) . . ?
C4 C5 C6 122.10(16) . . ?
C12 C5 C4 118.71(16) . . ?
C12 C5 C6 118.98(16) . . ?
C5 C6 C7 106.03(14) . . ?
C16 C6 C5 114.81(14) . . ?
C16 C6 C7 109.95(14) . . ?
C31 C6 C5 114.28(15) . . ?
C31 C6 C7 101.59(13) . . ?
C31 C6 C16 109.24(14) . . ?
O4 C7 N2 125.59(16) . . ?
O4 C7 C6 127.57(16) . . ?
N2 C7 C6 106.84(15) . . ?
O2 C8 N3 108.94(15) . . ?
O3 C8 O2 126.88(17) . . ?
O3 C8 N3 124.17(17) . . ?
O2 C9 H9A 109.5 . . ?
O2 C9 H9B 109.5 . . ?
O2 C9 H9C 109.5 . . ?
H9A C9 H9B 109.5 . . ?
H9A C9 H9C 109.5 . . ?
H9B C9 H9C 109.5 . . ?
C2 C10 H10A 109.5 . . ?
C2 C10 H10B 109.5 . . ?
C2 C10 H10C 109.5 . . ?
H10A C10 H10B 109.5 . . ?
H10A C10 H10C 109.5 . . ?
H10B C10 H10C 109.5 . . ?
C2 C11 H11A 109.5 . . ?
C2 C11 H11B 109.5 . . ?
C2 C11 H11C 109.5 . . ?
H11A C11 H11B 109.5 . . ?
H11A C11 H11C 109.5 . . ?
H11B C11 H11C 109.5 . . ?
C5 C12 H12 119.9 . . ?
C13 C12 C5 120.29(17) . . ?
C13 C12 H12 119.9 . . ?
C12 C13 Cl1 118.37(14) . . ?
C14 C13 Cl1 120.13(14) . . ?
C14 C13 C12 121.50(17) . . ?
C13 C14 H14 120.8 . . ?
C13 C14 C15 118.47(17) . . ?
C15 C14 H14 120.8 . . ?
C4 C15 H15 119.4 . . ?
C14 C15 C4 121.24(17) . . ?
C14 C15 H15 119.4 . . ?
C17 C16 C6 121.20(15) . . ?
C17 C16 C21 119.54(16) . . ?
C21 C16 C6 119.08(16) . . ?
C16 C17 H17 120.3 . . ?
C18 C17 C16 119.36(16) . . ?
C18 C17 H17 120.3 . . ?
C17 C18 Cl2 118.79(14) . . ?
C17 C18 C19 122.53(17) . . ?
C19 C18 Cl2 118.65(14) . . ?
C18 C19 H19 121.5 . . ?
C18 C19 C20 117.10(16) . . ?
C20 C19 H19 121.5 . . ?
C19 C20 Cl3 118.87(14) . . ?
C19 C20 C21 122.35(17) . . ?
C21 C20 Cl3 118.75(14) . . ?
C16 C21 H21 120.4 . . ?
C20 C21 C16 119.10(16) . . ?
C20 C21 H21 120.4 . . ?
C23 C22 N2 125.86(16) . . ?
C31 C22 N2 109.55(15) . . ?
C31 C22 C23 124.56(17) . . ?
C22 C23 H23 121.6 . . ?
C24 C23 C22 116.89(17) . . ?
C24 C23 H23 121.6 . . ?
C23 C24 H24 119.2 . . ?
C23 C24 C25 121.58(17) . . ?
C25 C24 H24 119.2 . . ?
C24 C25 C26 120.42(18) . . ?
C24 C25 C30 120.50(17) . . ?
C26 C25 C30 119.07(17) . . ?
C25 C26 H26 119.4 . . ?
C27 C26 C25 121.13(18) . . ?
C27 C26 H26 119.4 . . ?
C26 C27 H27 120.0 . . ?
C26 C27 C28 119.92(18) . . ?
C28 C27 H27 120.0 . . ?
C27 C28 H28 119.6 . . ?
C29 C28 C27 120.90(19) . . ?
C29 C28 H28 119.6 . . ?
C28 C29 H29 119.6 . . ?
C28 C29 C30 120.82(18) . . ?
C30 C29 H29 119.6 . . ?
C29 C30 C25 118.12(17) . . ?
C31 C30 C25 117.07(16) . . ?
C31 C30 C29 124.79(16) . . ?
C22 C31 C6 109.29(15) . . ?
C22 C31 C30 119.39(16) . . ?
C30 C31 C6 131.29(15) . . ?

loop_
_geom_bond_atom_site_label_1
_geom_bond_atom_site_label_2
_geom_bond_distance
_geom_bond_site_symmetry_2
_geom_bond_publ_flag
Cl1 C13 1.7422(18) . ?
Cl2 C18 1.7434(18) . ?
Cl3 C20 1.7350(19) . ?
O1 C2 1.479(2) . ?
O1 C3 1.345(2) . ?
O2 C8 1.331(2) . ?
O2 C9 1.441(2) . ?
O3 C8 1.204(2) . ?
O4 C7 1.214(2) . ?
O5 C3 1.217(2) . ?
N1 C3 1.362(2) . ?
N1 C4 1.417(2) . ?
N1 H1 0.85(3) . ?
N2 N3 1.374(2) . ?
N2 C7 1.368(2) . ?
N2 C22 1.413(2) . ?
N3 H3 0.8800 . ?
N3 C8 1.375(2) . ?
C1 H1A 0.9800 . ?
C1 H1B 0.9800 . ?
C1 H1C 0.9800 . ?
C1 C2 1.517(3) . ?
C2 C10 1.516(3) . ?
C2 C11 1.523(3) . ?
C4 C5 1.406(2) . ?
C4 C15 1.393(3) . ?
C5 C6 1.544(2) . ?
C5 C12 1.392(3) . ?
C6 C7 1.561(2) . ?
C6 C16 1.535(2) . ?
C6 C31 1.531(2) . ?
C9 H9A 0.9800 . ?
C9 H9B 0.9800 . ?
C9 H9C 0.9800 . ?
C10 H10A 0.9800 . ?
C10 H10B 0.9800 . ?
C10 H10C 0.9800 . ?
C11 H11A 0.9800 . ?
C11 H11B 0.9800 . ?
C11 H11C 0.9800 . ?
C12 H12 0.9500 . ?
C12 C13 1.387(3) . ?
C13 C14 1.381(3) . ?
C14 H14 0.9500 . ?
C14 C15 1.387(3) . ?
C15 H15 0.9500 . ?
C16 C17 1.390(2) . ?
C16 C21 1.396(3) . ?
C17 H17 0.9500 . ?
C17 C18 1.380(3) . ?
C18 C19 1.382(3) . ?
C19 H19 0.9500 . ?
C19 C20 1.384(3) . ?
C20 C21 1.385(3) . ?
C21 H21 0.9500 . ?
C22 C23 1.398(3) . ?
C22 C31 1.372(3) . ?
C23 H23 0.9500 . ?
C23 C24 1.369(3) . ?
C24 H24 0.9500 . ?
C24 C25 1.417(3) . ?
C25 C26 1.421(3) . ?
C25 C30 1.432(3) . ?
C26 H26 0.9500 . ?
C26 C27 1.365(3) . ?
C27 H27 0.9500 . ?
C27 C28 1.409(3) . ?
C28 H28 0.9500 . ?
C28 C29 1.370(3) . ?
C29 H29 0.9500 . ?
C29 C30 1.424(3) . ?
C30 C31 1.417(2) . ?

loop_
_geom_torsion_atom_site_label_1
_geom_torsion_atom_site_label_2
_geom_torsion_atom_site_label_3
_geom_torsion_atom_site_label_4
_geom_torsion
_geom_torsion_site_symmetry_1
_geom_torsion_site_symmetry_2
_geom_torsion_site_symmetry_3
_geom_torsion_site_symmetry_4
_geom_torsion_publ_flag
Cl1 C13 C14 C15 -178.34(14) . . . . ?
Cl2 C18 C19 C20 176.51(14) . . . . ?
Cl3 C20 C21 C16 178.36(13) . . . . ?
N1 C4 C5 C6 -2.1(2) . . . . ?
N1 C4 C5 C12 -176.69(15) . . . . ?
N1 C4 C15 C14 176.57(16) . . . . ?
N2 N3 C8 O2 -176.21(15) . . . . ?
N2 N3 C8 O3 4.7(3) . . . . ?
N2 C22 C23 C24 -178.48(17) . . . . ?
N2 C22 C31 C6 -3.34(19) . . . . ?
N2 C22 C31 C30 178.50(15) . . . . ?
N3 N2 C7 O4 6.3(3) . . . . ?
N3 N2 C7 C6 -174.38(15) . . . . ?
N3 N2 C22 C23 -7.5(3) . . . . ?
N3 N2 C22 C31 174.36(15) . . . . ?
C2 O1 C3 O5 -9.9(3) . . . . ?
C2 O1 C3 N1 171.37(15) . . . . ?
C3 O1 C2 C1 -64.9(2) . . . . ?
C3 O1 C2 C10 59.5(2) . . . . ?
C3 O1 C2 C11 176.47(16) . . . . ?
C3 N1 C4 C5 -119.66(19) . . . . ?
C3 N1 C4 C15 62.9(2) . . . . ?
C4 N1 C3 O1 170.86(16) . . . . ?
C4 N1 C3 O5 -7.9(3) . . . . ?
C4 C5 C6 C7 -70.27(19) . . . . ?
C4 C5 C6 C16 51.3(2) . . . . ?
C4 C5 C6 C31 178.69(14) . . . . ?
C4 C5 C12 C13 0.1(2) . . . . ?
C5 C4 C15 C14 -0.9(3) . . . . ?
C5 C6 C7 O4 63.4(2) . . . . ?
C5 C6 C7 N2 -115.85(15) . . . . ?
C5 C6 C16 C17 29.2(2) . . . . ?
C5 C6 C16 C21 -155.79(16) . . . . ?
C5 C6 C31 C22 113.41(17) . . . . ?
C5 C6 C31 C30 -68.7(2) . . . . ?
C5 C12 C13 Cl1 178.20(13) . . . . ?
C5 C12 C13 C14 -0.9(3) . . . . ?
C6 C5 C12 C13 -174.62(16) . . . . ?
C6 C16 C17 C18 174.64(16) . . . . ?
C6 C16 C21 C20 -175.52(16) . . . . ?
C7 N2 N3 C8 66.4(2) . . . . ?
C7 N2 C22 C23 -175.57(17) . . . . ?
C7 N2 C22 C31 6.3(2) . . . . ?
C7 C6 C16 C17 148.65(16) . . . . ?
C7 C6 C16 C21 -36.3(2) . . . . ?
C7 C6 C31 C22 -0.28(18) . . . . ?
C7 C6 C31 C30 177.58(17) . . . . ?
C9 O2 C8 O3 -6.3(3) . . . . ?
C9 O2 C8 N3 174.66(15) . . . . ?
C12 C5 C6 C7 104.30(17) . . . . ?
C12 C5 C6 C16 -134.11(16) . . . . ?
C12 C5 C6 C31 -6.7(2) . . . . ?
C12 C13 C14 C15 0.7(3) . . . . ?
C13 C14 C15 C4 0.2(3) . . . . ?
C15 C4 C5 C6 175.32(16) . . . . ?
C15 C4 C5 C12 0.7(2) . . . . ?
C16 C6 C7 O4 -61.3(2) . . . . ?
C16 C6 C7 N2 119.49(16) . . . . ?
C16 C6 C31 C22 -116.42(16) . . . . ?
C16 C6 C31 C30 61.4(2) . . . . ?
C16 C17 C18 Cl2 -176.68(14) . . . . ?
C16 C17 C18 C19 1.4(3) . . . . ?
C17 C16 C21 C20 -0.4(3) . . . . ?
C17 C18 C19 C20 -1.5(3) . . . . ?
C18 C19 C20 Cl3 -177.40(14) . . . . ?
C18 C19 C20 C21 0.7(3) . . . . ?
C19 C20 C21 C16 0.2(3) . . . . ?
C21 C16 C17 C18 -0.3(3) . . . . ?
C22 N2 N3 C8 -100.43(19) . . . . ?
C22 N2 C7 O4 174.47(16) . . . . ?
C22 N2 C7 C6 -6.26(18) . . . . ?
C22 C23 C24 C25 -0.1(3) . . . . ?
C23 C22 C31 C6 178.48(17) . . . . ?
C23 C22 C31 C30 0.3(3) . . . . ?
C23 C24 C25 C26 -179.54(18) . . . . ?
C23 C24 C25 C30 1.1(3) . . . . ?
C24 C25 C26 C27 -178.41(19) . . . . ?
C24 C25 C30 C29 177.08(17) . . . . ?
C24 C25 C30 C31 -1.4(3) . . . . ?
C25 C26 C27 C28 0.9(3) . . . . ?
C25 C30 C31 C6 -177.03(17) . . . . ?
C25 C30 C31 C22 0.7(2) . . . . ?
C26 C25 C30 C29 -2.3(3) . . . . ?
C26 C25 C30 C31 179.29(16) . . . . ?
C26 C27 C28 C29 -1.4(3) . . . . ?
C27 C28 C29 C30 0.0(3) . . . . ?
C28 C29 C30 C25 1.8(3) . . . . ?
C28 C29 C30 C31 -179.88(18) . . . . ?
C29 C30 C31 C6 4.7(3) . . . . ?
C29 C30 C31 C22 -177.66(17) . . . . ?
C30 C25 C26 C27 0.9(3) . . . . ?
C31 C6 C7 O4 -176.88(17) . . . . ?
C31 C6 C7 N2 3.87(17) . . . . ?
C31 C6 C16 C17 -100.67(19) . . . . ?
C31 C6 C16 C21 74.3(2) . . . . ?
C31 C22 C23 C24 -0.6(3) . . . . ?
